data_7039426
loop_
_publ_author_name
'Janes, Trevor'
'Xu, Maotong'
'Song, Datong'

_publ_section_title
;
 Synthesis and reactivity of Li and TaMe3 complexes supported by
 N,N'-bis(2,6-diisopropylphenyl)-o-phenylenediamido ligands.
;
_journal_issue 26
_journal_name_full 'Dalton transactions (Cambridge, England : 2003)'
_journal_page_first 10672
_journal_page_last 10680
_journal_paper_doi 10.1039/c6dt01908k
_journal_volume 45
_journal_year 2016
_chemical_formula_sum 'C46 H78 K2 N2 O8'
_chemical_formula_weight 865.30
_chemical_name_systematic
;
 ?
;
_space_group_crystal_system monoclinic
_space_group_IT_number 14
_space_group_name_Hall '-P 2yn'
_space_group_name_H-M_alt 'P 1 21/n 1'
_symmetry_space_group_name_Hall '-P 2yn'
_symmetry_space_group_name_H-M 'P 1 21/n 1'
_atom_sites_solution_hydrogens geom
_audit_creation_method SHELXL-2013
_audit_update_record
;
2016-05-13 deposited with the CCDC.
2016-06-02 downloaded from the CCDC.
;
_cell_angle_alpha 90
_cell_angle_beta 98.503(2)
_cell_angle_gamma 90
_cell_formula_units_Z 4
_cell_length_a 10.8034(7)
_cell_length_b 27.6688(19)
_cell_length_c 17.1421(12)
_cell_measurement_reflns_used 33778
_cell_measurement_temperature 149(2)
_cell_measurement_theta_max 24.997
_cell_measurement_theta_min 1.472
_cell_volume 5067.7(6)
_computing_structure_refinement 'SHELXL-2013 (Sheldrick, 2013)'
_diffrn_ambient_temperature 149(2)
_diffrn_measured_fraction_theta_full 0.969
_diffrn_measured_fraction_theta_max 0.994
_diffrn_measurement_device_type 'Bruker Kappa Apex II'
_diffrn_radiation_type MoK\a
_diffrn_radiation_wavelength 0.71073
_diffrn_reflns_av_R_equivalents 0.0367
_diffrn_reflns_av_unetI/netI 0.0351
_diffrn_reflns_Laue_measured_fraction_full 0.969
_diffrn_reflns_Laue_measured_fraction_max 0.994
_diffrn_reflns_limit_h_max 12
_diffrn_reflns_limit_h_min -12
_diffrn_reflns_limit_k_max 32
_diffrn_reflns_limit_k_min -32
_diffrn_reflns_limit_l_max 20
_diffrn_reflns_limit_l_min -20
_diffrn_reflns_number 33778
_diffrn_reflns_point_group_measured_fraction_full 0.969
_diffrn_reflns_point_group_measured_fraction_max 0.994
_diffrn_reflns_theta_full 25.242
_diffrn_reflns_theta_max 24.997
_diffrn_reflns_theta_min 1.472
_exptl_absorpt_coefficient_mu 0.235
_exptl_absorpt_correction_T_max 0.7456
_exptl_absorpt_correction_T_min 0.6374
_exptl_absorpt_correction_type multi-scan
_exptl_absorpt_process_details Apex2
_exptl_crystal_colour yellow
_exptl_crystal_density_diffrn 1.134
_exptl_crystal_description block
_exptl_crystal_F_000 1880
_exptl_crystal_size_max 0.50
_exptl_crystal_size_mid 0.38
_exptl_crystal_size_min 0.15
_refine_diff_density_max 0.793
_refine_diff_density_min -0.386
_refine_diff_density_rms 0.066
_refine_ls_extinction_method none
_refine_ls_goodness_of_fit_ref 1.038
_refine_ls_hydrogen_treatment constr
_refine_ls_matrix_type full
_refine_ls_number_parameters 552
_refine_ls_number_reflns 8874
_refine_ls_number_restraints 3
_refine_ls_restrained_S_all 1.038
_refine_ls_R_factor_all 0.0714
_refine_ls_R_factor_gt 0.0519
_refine_ls_shift/su_max 0.000
_refine_ls_shift/su_mean 0.000
_refine_ls_structure_factor_coef Fsqd
_refine_ls_weighting_details 'w=1/[\s^2^(Fo^2^)+(0.0879P)^2^+3.3924P] where P=(Fo^2^+2Fc^2^)/3'
_refine_ls_weighting_scheme calc
_refine_ls_wR_factor_gt 0.1423
_refine_ls_wR_factor_ref 0.1597
_reflns_Friedel_coverage 0.000
_reflns_number_gt 6787
_reflns_number_total 8874
_reflns_threshold_expression 'I > 2\s(I)'
_cod_data_source_file c6dt01908k2.cif
_cod_data_source_block K2L
_cod_depositor_comments 'Adding full bibliography for 7039418--7039426.cif.'
_cod_database_code 7039426
_shelx_space_group_comment
;
The symmetry employed for this shelxl refinement is uniquely defined
by the following loop, which should always be used as a source of
symmetry information in preference to the above space-group names.
They are only intended as comments.
;
_shelxl_version_number 2013-4

loop_
_space_group_symop_operation_xyz
'x, y, z'
'-x+1/2, y+1/2, -z+1/2'
'-x, -y, -z'
'x-1/2, -y-1/2, z-1/2'

loop_
_atom_site_label
_atom_site_type_symbol
_atom_site_fract_x
_atom_site_fract_y
_atom_site_fract_z
_atom_site_U_iso_or_equiv
_atom_site_adp_type
_atom_site_occupancy
_atom_site_site_symmetry_order
_atom_site_calc_flag
_atom_site_refinement_flags_posn
_atom_site_refinement_flags_adp
_atom_site_refinement_flags_occupancy
_atom_site_disorder_assembly
_atom_site_disorder_group
K1 K 0.24195(5) 0.13870(2) 0.13651(3) 0.03007(16) Uani 1 1 d . . . . .
K2 K 0.26400(5) 0.10924(2) 0.46401(3) 0.03028(16) Uani 1 1 d . . . . .
O1 O 0.03981(17) 0.10471(7) 0.36553(11) 0.0388(5) Uani 1 1 d . . . . .
O2 O 0.03787(19) 0.14080(7) 0.51893(12) 0.0436(5) Uani 1 1 d . . . . .
O3 O 0.3488(2) 0.13703(8) 0.62353(13) 0.0518(6) Uani 1 1 d . . . . .
O4 O 0.2652(2) 0.04512(7) 0.58051(13) 0.0504(5) Uani 1 1 d . . . . .
O5 O 0.1096(2) 0.05892(9) 0.04220(13) 0.0573(6) Uani 1 1 d . . . . .
O6 O -0.00955(18) 0.14488(7) 0.07102(12) 0.0440(5) Uani 1 1 d . . . . .
O7 O 0.2978(2) 0.16613(9) -0.01650(14) 0.0601(6) Uani 1 1 d . . . . .
O8 O 0.1877(2) 0.23514(8) 0.08385(15) 0.0654(7) Uani 1 1 d . . . . .
N1 N 0.35790(18) 0.16926(7) 0.27962(12) 0.0250(4) Uani 1 1 d . . . . .
N2 N 0.34386(17) 0.07186(7) 0.24284(11) 0.0214(4) Uani 1 1 d . . . . .
C1 C 0.4166(2) 0.13706(8) 0.33281(13) 0.0204(5) Uani 1 1 d . . . . .
C2 C 0.4047(2) 0.08548(8) 0.31476(12) 0.0194(5) Uani 1 1 d . . . . .
C3 C 0.4592(2) 0.05288(9) 0.37336(14) 0.0253(5) Uani 1 1 d . . . . .
H3A H 0.4465 0.0175 0.3636 0.030 Uiso 1 1 calc R U . . .
C4 C 0.5311(2) 0.06770(9) 0.44473(14) 0.0294(6) Uani 1 1 d . . . . .
H4A H 0.5726 0.0432 0.4828 0.035 Uiso 1 1 calc R U . . .
C5 C 0.5493(2) 0.11610(10) 0.45921(14) 0.0307(6) Uani 1 1 d . . . . .
H5A H 0.6073 0.1272 0.5068 0.037 Uiso 1 1 calc R U . . .
C6 C 0.4915(2) 0.15014(9) 0.40402(14) 0.0272(5) Uani 1 1 d . . . . .
H6A H 0.5114 0.1851 0.4136 0.033 Uiso 1 1 calc R U . . .
C7 C 0.3886(2) 0.21780(9) 0.29258(14) 0.0252(5) Uani 1 1 d . . . . .
C8 C 0.4978(2) 0.23725(9) 0.26747(15) 0.0299(6) Uani 1 1 d . . . . .
C9 C 0.5217(2) 0.28656(10) 0.27404(16) 0.0351(6) Uani 1 1 d . . . . .
H9A H 0.5945 0.2993 0.2566 0.042 Uiso 1 1 calc R U . . .
C10 C 0.4411(3) 0.31764(10) 0.30562(17) 0.0380(7) Uani 1 1 d . . . . .
H10A H 0.4583 0.3513 0.3095 0.046 Uiso 1 1 calc R U . . .
C11 C 0.3362(3) 0.29900(9) 0.33128(16) 0.0351(6) Uani 1 1 d . . . . .
H11A H 0.2811 0.3202 0.3530 0.042 Uiso 1 1 calc R U . . .
C12 C 0.3087(2) 0.24987(9) 0.32617(14) 0.0276(5) Uani 1 1 d . . . . .
C13 C 0.1931(2) 0.23061(10) 0.35635(15) 0.0316(6) Uani 1 1 d . . . . .
H13A H 0.1913 0.1948 0.3484 0.038 Uiso 1 1 calc R U . . .
C14 C 0.1963(3) 0.24005(12) 0.44424(18) 0.0489(8) Uani 1 1 d . . . . .
H14A H 0.2753 0.2280 0.4732 0.073 Uiso 1 1 calc R U . . .
H14B H 0.1261 0.2234 0.4627 0.073 Uiso 1 1 calc R U . . .
H14C H 0.1897 0.2749 0.4533 0.073 Uiso 1 1 calc R U . . .
C15 C 0.0738(3) 0.25127(12) 0.3094(2) 0.0476(8) Uani 1 1 d . . . . .
H15A H 0.0703 0.2428 0.2536 0.071 Uiso 1 1 calc R U . . .
H15B H 0.0737 0.2865 0.3151 0.071 Uiso 1 1 calc R U . . .
H15C H 0.0008 0.2377 0.3294 0.071 Uiso 1 1 calc R U . . .
C16 C 0.5854(2) 0.20430(10) 0.23099(17) 0.0357(6) Uani 1 1 d . . . . .
H16A H 0.5619 0.1703 0.2423 0.043 Uiso 1 1 calc R U . . .
C17 C 0.5694(3) 0.20970(13) 0.14207(18) 0.0504(8) Uani 1 1 d . . . . .
H17A H 0.4809 0.2059 0.1202 0.076 Uiso 1 1 calc R U . . .
H17B H 0.6188 0.1849 0.1199 0.076 Uiso 1 1 calc R U . . .
H17C H 0.5983 0.2418 0.1286 0.076 Uiso 1 1 calc R U . . .
C18 C 0.7219(3) 0.21094(15) 0.2670(2) 0.0605(10) Uani 1 1 d . . . . .
H18A H 0.7305 0.2064 0.3243 0.091 Uiso 1 1 calc R U . . .
H18B H 0.7494 0.2436 0.2555 0.091 Uiso 1 1 calc R U . . .
H18C H 0.7736 0.1871 0.2445 0.091 Uiso 1 1 calc R U . . .
C19 C 0.3651(2) 0.02500(8) 0.21751(13) 0.0221(5) Uani 1 1 d . . . . .
C20 C 0.4644(2) 0.01701(9) 0.17287(14) 0.0263(5) Uani 1 1 d D . . . .
C21 C 0.4795(2) -0.02836(10) 0.14056(15) 0.0328(6) Uani 1 1 d . . . . .
H21A H 0.5465 -0.0335 0.1114 0.039 Uiso 1 1 calc R U . . .
C22 C 0.3994(3) -0.06615(10) 0.14987(16) 0.0361(6) Uani 1 1 d . . . . .
H22A H 0.4098 -0.0966 0.1261 0.043 Uiso 1 1 calc R U . . .
C23 C 0.3039(3) -0.05902(9) 0.19423(15) 0.0335(6) Uani 1 1 d . . . . .
H23A H 0.2492 -0.0850 0.2013 0.040 Uiso 1 1 calc R U . . .
C24 C 0.2864(2) -0.01443(9) 0.22870(14) 0.0266(5) Uani 1 1 d . . . . .
C25 C 0.1820(2) -0.00820(10) 0.27820(15) 0.0325(6) Uani 1 1 d . . . . .
H25A H 0.1893 0.0251 0.3011 0.039 Uiso 1 1 calc R U . . .
C26 C 0.1944(3) -0.04421(13) 0.34715(19) 0.0532(8) Uani 1 1 d . . . . .
H26A H 0.2773 -0.0409 0.3788 0.080 Uiso 1 1 calc R U . . .
H26B H 0.1842 -0.0772 0.3265 0.080 Uiso 1 1 calc R U . . .
H26C H 0.1297 -0.0375 0.3802 0.080 Uiso 1 1 calc R U . . .
C27 C 0.0537(3) -0.01224(12) 0.22767(18) 0.0454(7) Uani 1 1 d . . . . .
H27A H 0.0484 0.0107 0.1837 0.068 Uiso 1 1 calc R U . . .
H27B H -0.0116 -0.0048 0.2599 0.068 Uiso 1 1 calc R U . . .
H27C H 0.0418 -0.0452 0.2069 0.068 Uiso 1 1 calc R U . . .
C28 C 0.5450(8) 0.0594(3) 0.1550(5) 0.030(2) Uani 0.7 1 d D . P A 1
H28A H 0.4938 0.0895 0.1544 0.036 Uiso 0.7 1 calc R U P A 1
C28A C 0.5635(18) 0.0571(7) 0.1663(11) 0.019(5) Uiso 0.3 1 d D . P A 2
H28B H 0.5380 0.0857 0.1959 0.023 Uiso 0.3 1 calc R U P A 2
C29 C 0.6607(4) 0.06442(16) 0.2213(2) 0.0325(9) Uani 0.7 1 d D . P A 1
H29A H 0.6317 0.0679 0.2726 0.049 Uiso 0.7 1 calc R U P A 1
H29B H 0.7093 0.0930 0.2111 0.049 Uiso 0.7 1 calc R U P A 1
H29C H 0.7133 0.0356 0.2218 0.049 Uiso 0.7 1 calc R U P A 1
C29A C 0.6902(14) 0.0476(5) 0.1967(9) 0.063(3) Uiso 0.3 1 d . . P A 2
H29D H 0.6983 0.0425 0.2538 0.095 Uiso 0.3 1 calc R U P A 2
H29E H 0.7419 0.0752 0.1858 0.095 Uiso 0.3 1 calc R U P A 2
H29F H 0.7182 0.0186 0.1715 0.095 Uiso 0.3 1 calc R U P A 2
C30 C 0.5938(5) 0.0555(2) 0.0764(3) 0.0528(14) Uani 0.7 1 d . . P A 1
H30A H 0.5242 0.0482 0.0346 0.079 Uiso 0.7 1 calc R U P A 1
H30B H 0.6562 0.0296 0.0793 0.079 Uiso 0.7 1 calc R U P A 1
H30C H 0.6325 0.0862 0.0647 0.079 Uiso 0.7 1 calc R U P A 1
C30A C 0.5508(16) 0.0728(6) 0.0773(9) 0.063(3) Uiso 0.3 1 d D . P A 2
H30D H 0.4658 0.0847 0.0597 0.095 Uiso 0.3 1 calc R U P A 2
H30E H 0.5675 0.0450 0.0450 0.095 Uiso 0.3 1 calc R U P A 2
H30F H 0.6113 0.0985 0.0716 0.095 Uiso 0.3 1 calc R U P A 2
C31 C 0.0369(3) 0.11191(11) 0.28288(16) 0.0398(7) Uani 1 1 d . . . . .
H31A H -0.0313 0.0928 0.2539 0.060 Uiso 1 1 calc R U . . .
H31B H 0.1167 0.1016 0.2676 0.060 Uiso 1 1 calc R U . . .
H31C H 0.0231 0.1462 0.2704 0.060 Uiso 1 1 calc R U . . .
C32 C -0.0703(3) 0.12200(12) 0.39196(18) 0.0433(7) Uani 1 1 d . . . . .
H32A H -0.1443 0.1049 0.3638 0.052 Uiso 1 1 calc R U . . .
H32B H -0.0804 0.1570 0.3804 0.052 Uiso 1 1 calc R U . . .
C33 C -0.0618(3) 0.11376(12) 0.47855(19) 0.0466(8) Uani 1 1 d . . . . .
H33A H -0.1412 0.1236 0.4964 0.056 Uiso 1 1 calc R U . . .
H33B H -0.0483 0.0790 0.4903 0.056 Uiso 1 1 calc R U . . .
C34 C 0.0435(3) 0.13752(13) 0.60193(18) 0.0495(8) Uani 1 1 d . . . . .
H34A H -0.0356 0.1489 0.6169 0.074 Uiso 1 1 calc R U . . .
H34B H 0.1124 0.1576 0.6277 0.074 Uiso 1 1 calc R U . . .
H34C H 0.0575 0.1038 0.6185 0.074 Uiso 1 1 calc R U . . .
C35 C 0.4168(4) 0.18042(16) 0.6335(3) 0.0853(14) Uani 1 1 d . . . . .
H35A H 0.4561 0.1834 0.6886 0.128 Uiso 1 1 calc R U . . .
H35B H 0.3602 0.2078 0.6198 0.128 Uiso 1 1 calc R U . . .
H35C H 0.4817 0.1804 0.5992 0.128 Uiso 1 1 calc R U . . .
C36 C 0.4165(3) 0.09610(15) 0.6529(2) 0.0610(10) Uani 1 1 d . . . . .
H36A H 0.4621 0.1031 0.7062 0.073 Uiso 1 1 calc R U . . .
H36B H 0.4787 0.0878 0.6181 0.073 Uiso 1 1 calc R U . . .
C37 C 0.3299(3) 0.05470(14) 0.65702(18) 0.0559(9) Uani 1 1 d . . . . .
H37A H 0.3779 0.0258 0.6776 0.067 Uiso 1 1 calc R U . . .
H37B H 0.2693 0.0625 0.6932 0.067 Uiso 1 1 calc R U . . .
C38 C 0.1901(4) 0.00329(12) 0.5776(2) 0.0639(10) Uani 1 1 d . . . . .
H38A H 0.2433 -0.0250 0.5919 0.096 Uiso 1 1 calc R U . . .
H38B H 0.1450 -0.0009 0.5240 0.096 Uiso 1 1 calc R U . . .
H38C H 0.1299 0.0066 0.6147 0.096 Uiso 1 1 calc R U . . .
C39 C 0.1941(3) 0.02905(13) 0.0109(2) 0.0571(9) Uani 1 1 d . . . . .
H39A H 0.1481 0.0068 -0.0273 0.086 Uiso 1 1 calc R U . . .
H39B H 0.2427 0.0105 0.0536 0.086 Uiso 1 1 calc R U . . .
H39C H 0.2508 0.0489 -0.0153 0.086 Uiso 1 1 calc R U . . .
C40 C 0.0224(3) 0.08081(14) -0.0156(2) 0.0605(9) Uani 1 1 d . . . . .
H40A H -0.0209 0.0558 -0.0508 0.073 Uiso 1 1 calc R U . . .
H40B H 0.0661 0.1029 -0.0479 0.073 Uiso 1 1 calc R U . . .
C41 C -0.0715(3) 0.10864(14) 0.0227(2) 0.0601(9) Uani 1 1 d . . . . .
H41A H -0.1343 0.1235 -0.0183 0.072 Uiso 1 1 calc R U . . .
H41B H -0.1157 0.0866 0.0547 0.072 Uiso 1 1 calc R U . . .
C42 C -0.0950(4) 0.17637(17) 0.0999(3) 0.0818(14) Uani 1 1 d . . . . .
H42A H -0.1526 0.1897 0.0556 0.123 Uiso 1 1 calc R U . . .
H42B H -0.0491 0.2028 0.1293 0.123 Uiso 1 1 calc R U . . .
H42C H -0.1426 0.1585 0.1349 0.123 Uiso 1 1 calc R U . . .
C43 C 0.3905(5) 0.1486(2) -0.0553(3) 0.1121(19) Uani 1 1 d . . . . .
H43A H 0.3549 0.1399 -0.1094 0.168 Uiso 1 1 calc R U . . .
H43B H 0.4281 0.1200 -0.0278 0.168 Uiso 1 1 calc R U . . .
H43C H 0.4548 0.1735 -0.0565 0.168 Uiso 1 1 calc R U . . .
C44 C 0.2630(4) 0.21365(17) -0.0411(2) 0.0778(12) Uani 1 1 d . . . . .
H44A H 0.2370 0.2141 -0.0989 0.093 Uiso 1 1 calc R U . . .
H44B H 0.3357 0.2355 -0.0283 0.093 Uiso 1 1 calc R U . . .
C45 C 0.1571(5) 0.23120(16) -0.0008(3) 0.0841(14) Uani 1 1 d . . . . .
H45A H 0.1300 0.2633 -0.0225 0.101 Uiso 1 1 calc R U . . .
H45B H 0.0856 0.2088 -0.0133 0.101 Uiso 1 1 calc R U . . .
C46 C 0.2539(3) 0.27664(12) 0.1085(2) 0.0583(9) Uani 1 1 d . . . . .
H46A H 0.2056 0.3051 0.0882 0.087 Uiso 1 1 calc R U . . .
H46B H 0.3344 0.2764 0.0885 0.087 Uiso 1 1 calc R U . . .
H46C H 0.2687 0.2777 0.1663 0.087 Uiso 1 1 calc R U . . .

loop_
_atom_site_aniso_label
_atom_site_aniso_U_11
_atom_site_aniso_U_22
_atom_site_aniso_U_33
_atom_site_aniso_U_23
_atom_site_aniso_U_13
_atom_site_aniso_U_12
K1 0.0305(3) 0.0312(3) 0.0254(3) 0.0025(2) -0.0062(2) 0.0019(2)
K2 0.0244(3) 0.0400(3) 0.0258(3) 0.0028(2) 0.0015(2) 0.0007(2)
O1 0.0275(10) 0.0527(12) 0.0343(10) 0.0034(9) -0.0013(8) 0.0061(9)
O2 0.0394(11) 0.0514(12) 0.0420(11) -0.0019(9) 0.0124(9) -0.0066(9)
O3 0.0504(13) 0.0552(14) 0.0446(12) -0.0034(10) -0.0099(10) -0.0044(11)
O4 0.0668(15) 0.0388(12) 0.0473(13) 0.0095(10) 0.0144(11) 0.0037(10)
O5 0.0569(14) 0.0643(15) 0.0465(13) -0.0099(11) -0.0066(10) 0.0131(12)
O6 0.0310(10) 0.0466(12) 0.0524(13) -0.0039(10) -0.0002(9) 0.0066(9)
O7 0.0632(15) 0.0611(15) 0.0579(15) 0.0148(12) 0.0159(12) -0.0007(12)
O8 0.0792(17) 0.0441(13) 0.0621(15) 0.0094(11) -0.0252(13) 0.0076(12)
N1 0.0248(10) 0.0224(10) 0.0255(10) -0.0007(8) -0.0042(8) -0.0004(8)
N2 0.0248(10) 0.0214(10) 0.0177(9) -0.0005(8) 0.0014(8) 0.0018(8)
C1 0.0174(11) 0.0248(12) 0.0190(11) -0.0009(9) 0.0028(9) -0.0005(9)
C2 0.0178(11) 0.0247(12) 0.0162(11) 0.0003(9) 0.0038(9) 0.0008(9)
C3 0.0287(13) 0.0232(12) 0.0232(12) -0.0011(10) 0.0008(10) 0.0041(10)
C4 0.0293(13) 0.0346(14) 0.0221(12) 0.0021(11) -0.0039(10) 0.0061(11)
C5 0.0272(13) 0.0395(15) 0.0224(12) -0.0013(11) -0.0063(10) -0.0011(11)
C6 0.0259(13) 0.0287(13) 0.0256(13) -0.0022(10) -0.0011(10) -0.0043(10)
C7 0.0241(12) 0.0256(13) 0.0231(12) 0.0008(10) -0.0062(9) -0.0017(10)
C8 0.0280(13) 0.0294(14) 0.0301(13) 0.0033(11) -0.0035(10) 0.0016(11)
C9 0.0309(14) 0.0324(15) 0.0401(15) 0.0070(12) -0.0013(11) -0.0078(12)
C10 0.0455(17) 0.0222(13) 0.0439(16) 0.0025(12) -0.0009(13) -0.0044(12)
C11 0.0403(15) 0.0259(14) 0.0379(15) -0.0023(11) 0.0018(12) 0.0035(12)
C12 0.0288(13) 0.0266(13) 0.0257(12) 0.0015(10) -0.0015(10) 0.0006(10)
C13 0.0321(14) 0.0288(14) 0.0332(14) -0.0030(11) 0.0027(11) -0.0011(11)
C14 0.059(2) 0.0523(19) 0.0372(16) -0.0038(14) 0.0123(14) -0.0113(16)
C15 0.0336(16) 0.0484(18) 0.058(2) 0.0027(15) -0.0037(14) 0.0002(14)
C16 0.0266(14) 0.0359(15) 0.0447(16) 0.0030(12) 0.0058(11) -0.0005(11)
C17 0.0407(17) 0.067(2) 0.0424(17) -0.0057(16) 0.0041(13) 0.0125(15)
C18 0.0377(18) 0.086(3) 0.054(2) -0.0107(19) -0.0069(15) 0.0201(17)
C19 0.0250(12) 0.0255(12) 0.0140(10) 0.0000(9) -0.0032(9) 0.0010(10)
C20 0.0256(12) 0.0319(13) 0.0210(12) -0.0006(10) 0.0022(10) 0.0008(10)
C21 0.0316(14) 0.0403(15) 0.0269(13) -0.0069(11) 0.0051(11) 0.0051(12)
C22 0.0447(16) 0.0316(14) 0.0310(14) -0.0114(12) 0.0021(12) 0.0053(12)
C23 0.0407(15) 0.0272(13) 0.0317(14) -0.0020(11) 0.0025(11) -0.0060(11)
C24 0.0307(13) 0.0289(13) 0.0200(11) -0.0012(10) 0.0028(10) -0.0012(11)
C25 0.0352(14) 0.0337(14) 0.0307(14) -0.0043(11) 0.0113(11) -0.0085(11)
C26 0.061(2) 0.062(2) 0.0417(17) 0.0100(15) 0.0214(15) -0.0122(17)
C27 0.0362(16) 0.0546(19) 0.0475(17) -0.0081(15) 0.0133(13) -0.0060(14)
C28 0.019(3) 0.046(4) 0.024(3) 0.002(2) -0.001(2) 0.003(2)
C29 0.024(2) 0.036(2) 0.037(2) -0.0014(18) 0.0032(17) -0.0047(17)
C30 0.063(4) 0.066(4) 0.033(2) -0.003(2) 0.021(2) -0.023(3)
C31 0.0367(15) 0.0449(17) 0.0353(15) 0.0001(13) -0.0025(12) 0.0006(13)
C32 0.0252(14) 0.0544(19) 0.0494(18) 0.0079(15) 0.0022(12) 0.0014(13)
C33 0.0328(16) 0.057(2) 0.0517(18) 0.0008(15) 0.0130(14) -0.0065(14)
C34 0.0460(18) 0.064(2) 0.0417(17) -0.0110(15) 0.0161(14) 0.0008(15)
C35 0.089(3) 0.078(3) 0.083(3) -0.029(2) -0.008(2) -0.030(2)
C36 0.048(2) 0.095(3) 0.0363(17) 0.0106(18) -0.0072(14) 0.009(2)
C37 0.058(2) 0.072(2) 0.0374(17) 0.0201(16) 0.0091(15) 0.0261(18)
C38 0.074(2) 0.0411(19) 0.084(3) 0.0098(18) 0.037(2) 0.0030(17)
C39 0.057(2) 0.057(2) 0.055(2) -0.0155(17) 0.0015(16) 0.0104(17)
C40 0.058(2) 0.068(2) 0.050(2) -0.0099(18) -0.0087(16) -0.0004(18)
C41 0.0406(18) 0.072(2) 0.062(2) -0.0069(19) -0.0102(16) 0.0011(17)
C42 0.070(3) 0.095(3) 0.073(3) -0.018(2) -0.011(2) 0.045(2)
C43 0.117(4) 0.139(5) 0.095(4) -0.010(3) 0.063(4) 0.001(4)
C44 0.083(3) 0.094(3) 0.053(2) 0.026(2) 0.002(2) -0.012(2)
C45 0.092(3) 0.070(3) 0.077(3) 0.021(2) -0.028(3) 0.013(2)
C46 0.056(2) 0.0447(19) 0.071(2) 0.0146(17) -0.0022(17) 0.0093(16)

loop_
_atom_type_symbol
_atom_type_description
_atom_type_scat_dispersion_real
_atom_type_scat_dispersion_imag
_atom_type_scat_source
C C 0.0033 0.0016 'International Tables Vol C Tables 4.2.6.8 and 6.1.1.4'
H H 0.0000 0.0000 'International Tables Vol C Tables 4.2.6.8 and 6.1.1.4'
N N 0.0061 0.0033 'International Tables Vol C Tables 4.2.6.8 and 6.1.1.4'
O O 0.0106 0.0060 'International Tables Vol C Tables 4.2.6.8 and 6.1.1.4'
K K 0.2009 0.2494 'International Tables Vol C Tables 4.2.6.8 and 6.1.1.4'

loop_
_geom_angle_atom_site_label_1
_geom_angle_atom_site_label_2
_geom_angle_atom_site_label_3
_geom_angle
N2 K1 N1 61.24(6)
N2 K1 O6 125.94(6)
N1 K1 O6 129.48(6)
N2 K1 O8 153.51(7)
N1 K1 O8 92.31(7)
O6 K1 O8 70.88(7)
N2 K1 O7 132.29(7)
N1 K1 O7 127.54(7)
O6 K1 O7 86.57(7)
O8 K1 O7 61.68(8)
N2 K1 O5 88.51(6)
N1 K1 O5 147.29(7)
O6 K1 O5 57.65(6)
O8 K1 O5 117.57(7)
O7 K1 O5 81.32(7)
N2 K1 C45 171.27(9)
N1 K1 C45 114.73(9)
O6 K1 C45 62.77(9)
O8 K1 C45 23.47(9)
O7 K1 C45 42.71(10)
O5 K1 C45 96.89(9)
O4 K2 O1 109.64(7)
O4 K2 O3 59.84(7)
O1 K2 O3 136.90(6)
O4 K2 O2 82.38(6)
O1 K2 O2 60.04(6)
O3 K2 O2 76.88(6)
O4 K2 C6 126.11(7)
O1 K2 C6 119.76(6)
O3 K2 C6 93.63(7)
O2 K2 C6 140.33(7)
O4 K2 C1 140.28(7)
O1 K2 C1 94.67(6)
O3 K2 C1 120.11(6)
O2 K2 C1 137.32(6)
C6 K2 C1 26.69(6)
O4 K2 C5 99.54(7)
O1 K2 C5 141.00(6)
O3 K2 C5 80.20(7)
O2 K2 C5 152.18(7)
C6 K2 C5 26.65(7)
C1 K2 C5 47.40(6)
O4 K2 C4 86.18(7)
O1 K2 C4 130.86(6)
O3 K2 C4 91.69(6)
O2 K2 C4 166.80(6)
C6 K2 C4 45.66(7)
C1 K2 C4 54.53(6)
C5 K2 C4 25.23(7)
O4 K2 C3 96.24(6)
O1 K2 C3 105.30(6)
O3 K2 C3 117.03(6)
O2 K2 C3 163.14(6)
C6 K2 C3 52.43(7)
C1 K2 C3 45.96(6)
C5 K2 C3 44.67(6)
C4 K2 C3 25.56(6)
O4 K2 C2 120.42(6)
O1 K2 C2 88.81(6)
O3 K2 C2 133.69(6)
O2 K2 C2 147.30(6)
C6 K2 C2 45.97(6)
C1 K2 C2 26.66(6)
C5 K2 C2 53.54(6)
C4 K2 C2 45.67(6)
C3 K2 C2 25.35(6)
O4 K2 C36 43.50(8)
O1 K2 C36 146.49(8)
O3 K2 C36 23.58(8)
O2 K2 C36 92.05(8)
C6 K2 C36 93.43(8)
C1 K2 C36 118.84(8)
C5 K2 C36 72.00(8)
C4 K2 C36 75.06(8)
C3 K2 C36 98.50(8)
C2 K2 C36 120.65(7)
C32 O1 C31 112.0(2)
C32 O1 K2 119.63(16)
C31 O1 K2 119.54(15)
C33 O2 C34 112.1(2)
C33 O2 K2 107.63(16)
C34 O2 K2 113.34(17)
C36 O3 C35 114.2(3)
C36 O3 K2 101.73(18)
C35 O3 K2 115.8(2)
C38 O4 C37 112.9(3)
C38 O4 K2 125.4(2)
C37 O4 K2 121.02(19)
C39 O5 C40 113.2(3)
C39 O5 K1 111.03(19)
C40 O5 K1 106.4(2)
C41 O6 C42 111.6(3)
C41 O6 K1 123.00(18)
C42 O6 K1 123.1(2)
C43 O7 C44 111.4(3)
C43 O7 K1 128.0(3)
C44 O7 K1 115.7(2)
C46 O8 C45 113.6(3)
C46 O8 K1 127.34(19)
C45 O8 K1 104.7(2)
C1 N1 C7 116.58(19)
C1 N1 K1 120.48(14)
C7 N1 K1 120.70(14)
C2 N2 C19 117.31(19)
C2 N2 K1 120.87(14)
C19 N2 K1 119.52(13)
N1 C1 C6 124.3(2)
N1 C1 C2 118.6(2)
C6 C1 C2 117.1(2)
N1 C1 K2 113.94(14)
C6 C1 K2 74.45(13)
C2 C1 K2 82.55(12)
N2 C2 C3 124.2(2)
N2 C2 C1 118.5(2)
C3 C2 C1 117.3(2)
N2 C2 K2 123.56(14)
C3 C2 K2 76.23(13)
C1 C2 K2 70.79(11)
C4 C3 C2 123.4(2)
C4 C3 K2 75.84(14)
C2 C3 K2 78.42(13)
C5 C4 C3 119.2(2)
C5 C4 K2 74.65(15)
C3 C4 K2 78.60(14)
C4 C5 C6 119.5(2)
C4 C5 K2 80.12(15)
C6 C5 K2 73.51(14)
C1 C6 C5 123.3(2)
C1 C6 K2 78.86(13)
C5 C6 K2 79.84(14)
N1 C7 C12 121.6(2)
N1 C7 C8 120.4(2)
C12 C7 C8 118.0(2)
C9 C8 C7 120.0(2)
C9 C8 C16 120.3(2)
C7 C8 C16 119.7(2)
C10 C9 C8 121.3(2)
C11 C10 C9 119.1(2)
C10 C11 C12 121.7(3)
C11 C12 C7 120.0(2)
C11 C12 C13 120.1(2)
C7 C12 C13 120.0(2)
C12 C13 C14 112.1(2)
C12 C13 C15 111.2(2)
C14 C13 C15 110.6(3)
C8 C16 C17 111.8(2)
C8 C16 C18 112.7(2)
C17 C16 C18 110.8(3)
N2 C19 C24 123.0(2)
N2 C19 C20 118.8(2)
C24 C19 C20 118.0(2)
C21 C20 C19 119.7(2)
C21 C20 C28 120.8(4)
C19 C20 C28 119.3(4)
C21 C20 C28A 119.4(8)
C19 C20 C28A 120.6(8)
C22 C21 C20 121.7(2)
C21 C22 C23 119.1(2)
C22 C23 C24 121.2(2)
C23 C24 C19 120.3(2)
C23 C24 C25 119.8(2)
C19 C24 C25 120.0(2)
C24 C25 C27 111.2(2)
C24 C25 C26 111.7(2)
C27 C25 C26 110.9(2)
C20 C28 C30 114.1(6)
C20 C28 C29 110.0(6)
C30 C28 C29 107.8(6)
C29A C28A C20 118.7(14)
C29A C28A C30A 110.4(14)
C20 C28A C30A 107.8(12)
O1 C32 C33 109.6(2)
O2 C33 C32 109.8(2)
O3 C36 C37 109.9(3)
O3 C36 K2 54.69(14)
C37 C36 K2 84.73(18)
O4 C37 C36 109.2(3)
O5 C40 C41 109.9(3)
O6 C41 C40 109.3(3)
O7 C44 C45 110.6(3)
O8 C45 C44 114.2(3)
O8 C45 K1 51.85(16)
C44 C45 K1 86.1(2)

loop_
_geom_bond_atom_site_label_1
_geom_bond_atom_site_label_2
_geom_bond_distance
K1 N2 2.7133(19)
K1 N1 2.719(2)
K1 O6 2.787(2)
K1 O8 2.850(2)
K1 O7 2.879(2)
K1 O5 2.974(2)
K1 C45 3.506(4)
K2 O4 2.670(2)
K2 O1 2.7428(19)
K2 O3 2.858(2)
K2 O2 2.880(2)
K2 C6 3.021(2)
K2 C1 3.077(2)
K2 C5 3.101(3)
K2 C4 3.168(3)
K2 C3 3.203(2)
K2 C2 3.231(2)
K2 C36 3.429(3)
O1 C32 1.418(3)
O1 C31 1.426(3)
O2 C33 1.407(4)
O2 C34 1.418(4)
O3 C36 1.401(4)
O3 C35 1.405(4)
O4 C38 1.410(4)
O4 C37 1.417(4)
O5 C39 1.396(4)
O5 C40 1.400(4)
O6 C41 1.406(4)
O6 C42 1.411(4)
O7 C43 1.370(5)
O7 C44 1.415(5)
O8 C46 1.386(4)
O8 C45 1.443(5)
N1 C1 1.363(3)
N1 C7 1.393(3)
N2 C2 1.362(3)
N2 C19 1.397(3)
C1 C6 1.408(3)
C1 C2 1.462(3)
C2 C3 1.412(3)
C3 C4 1.410(3)
C4 C5 1.371(4)
C5 C6 1.413(4)
C7 C12 1.418(3)
C7 C8 1.421(3)
C8 C9 1.390(4)
C8 C16 1.514(4)
C9 C10 1.389(4)
C10 C11 1.375(4)
C11 C12 1.391(4)
C12 C13 1.517(4)
C13 C14 1.525(4)
C13 C15 1.526(4)
C16 C17 1.516(4)
C16 C18 1.523(4)
C19 C24 1.414(3)
C19 C20 1.424(3)
C20 C21 1.391(4)
C20 C28 1.518(7)
C20 C28A 1.557(15)
C21 C22 1.381(4)
C22 C23 1.383(4)
C23 C24 1.393(4)
C24 C25 1.518(3)
C25 C27 1.527(4)
C25 C26 1.536(4)
C28 C30 1.522(9)
C28 C29 1.567(9)
C28A C29A 1.41(2)
C28A C30A 1.573(18)
C32 C33 1.491(4)
C36 C37 1.487(5)
C40 C41 1.500(5)
C44 C45 1.501(6)
